data_9016633
loop_
_publ_author_name
'Keefer, K. D.'
'Hochella, Jr, M. F.'
'de Jong, B. H. W. S.'

_publ_section_title
;
 The structure of the magnesium hydroxide sulfate hydrate MgSO4.1/3Mg(OH)2.1/3H2O
;
_journal_issue 5
_journal_name_full 'Acta Crystallographica, Section B'
_journal_page_first 1003
_journal_page_last 1006
_journal_paper_doi 10.1107/S0567740881004949
_journal_volume 37
_journal_year 1981
_chemical_compound_source Synthetic
_chemical_formula_sum 'H1.333 Mg1.333 O5 S'
_chemical_name_mineral Caminite
_space_group_IT_number 141
_symmetry_space_group_name_Hall '-I 4bd 2'
_symmetry_space_group_name_H-M 'I 41/a m d :2'
_cell_angle_alpha 90
_cell_angle_beta 90
_cell_angle_gamma 90
_cell_formula_units_Z 4
_cell_length_a 5.242
_cell_length_b 5.242
_cell_length_c 12.995
_cell_volume 357.084
_database_code_amcsd 0018250
_exptl_crystal_density_diffrn 2.712
_cod_depositor_comments
;
         Z inserted to be consistent with given formula
                                          miguel
;
_cod_original_sg_symbol_H-M 'I 41/a m d'
_cod_original_formula_sum 'Mg1.333 S O5 H1.333'
_cod_database_code 9016633

loop_
_space_group_symop_operation_xyz
x,y,z
1/2+x,1/2+y,1/2+z
1/4-y,3/4-x,1/4+z
3/4-y,1/4-x,3/4+z
1/4+y,3/4+x,1/4-z
3/4+y,1/4+x,3/4-z
1/4+y,3/4-x,1/4-z
3/4+y,1/4-x,3/4-z
1/4-y,3/4+x,1/4+z
3/4-y,1/4+x,3/4+z
1/2+x,-y,1/2+z
+x,1/2-y,+z
1/2-x,y,1/2-z
-x,1/2+y,-z
1/2+x,y,1/2-z
+x,1/2+y,-z
1/2-x,-y,1/2+z
-x,1/2-y,+z
1/4+y,1/4+x,3/4+z
3/4+y,3/4+x,1/4+z
1/4-y,1/4-x,3/4-z
3/4-y,3/4-x,1/4-z
1/4-y,1/4+x,3/4-z
3/4-y,3/4+x,1/4-z
1/4+y,1/4-x,3/4+z
3/4+y,3/4-x,1/4+z
-x,y,z
1/2-x,1/2+y,1/2+z
x,-y,-z
1/2+x,1/2-y,1/2-z
-x,-y,-z
1/2-x,1/2-y,1/2-z

loop_
_atom_site_label
_atom_site_fract_x
_atom_site_fract_y
_atom_site_fract_z
_atom_site_occupancy
Mg 0.00000 0.00000 0.50000 0.66667
S 0.00000 0.75000 0.12500 1.00000
O1 0.00000 0.51950 0.18950 1.00000
O2 0.00000 0.25000 0.37500 1.00000
H 0.00000 0.42000 0.41000 0.33333

loop_
_cod_related_entry_id
_cod_related_entry_database
_cod_related_entry_code
1 AMCSD 0018250
